data_4038867
loop_
_publ_author_name
'Musina, Elvira I.'
'Wittmann, Tatiana I.'
'Musin, Lenar'
'Balueva, Anna S.'
'Shpagina, Alena S.'
'Litvinov, Igor A.'
'L\"onnecke, Peter'
'Hey-Hawkins, Evamarie'
'Karasik, Andrey A.'
'Sinyashin, Oleg G.'

_publ_section_title
;
 Dynamic covalent chemistry approach toward 18-membered
 P<sub>4</sub>N<sub>2</sub> macrocycles and their nickel(II) complexes.
;
_journal_name_full 'The Journal of organic chemistry'
_journal_paper_doi 10.1021/acs.joc.0c01317
_journal_year 2020
_chemical_formula_moiety 'C42 H58 N2 P4'
_chemical_formula_sum 'C42 H58 N2 P4'
_chemical_formula_weight 714.78
_space_group_crystal_system monoclinic
_space_group_IT_number 15
_space_group_name_Hall '-C 2yc'
_space_group_name_H-M_alt 'C 1 2/c 1'
_atom_sites_solution_hydrogens difmap
_atom_sites_solution_primary dual
_atom_sites_solution_secondary difmap
_audit_creation_method SHELXL-2018/3
_cell_angle_alpha 90
_cell_angle_beta 111.928(4)
_cell_angle_gamma 90
_cell_formula_units_Z 4
_cell_length_a 21.8967(7)
_cell_length_b 8.0260(2)
_cell_length_c 25.7249(11)
_cell_measurement_reflns_used 9387
_cell_measurement_temperature 130(2)
_cell_measurement_theta_max 31.5830
_cell_measurement_theta_min 2.7090
_cell_volume 4193.9(3)
_computing_cell_refinement 'CrysAlisPro 1.171.38.43 (Rigaku OD, 2015)'
_computing_data_collection 'CrysAlisPro 1.171.38.43 (Rigaku OD, 2015)'
_computing_data_reduction 'CrysAlisPro 1.171.38.43 (Rigaku OD, 2015)'
_computing_molecular_graphics
;
 ORTEP3 for Windows
 L. J. Farrugia, J. Appl. Crystallogr. 1997, 30, 565.
;
_computing_publication_material
;
 WINGX
 L.J. Farrugia,
 J. Appl. Cryst., 2012, 45, 849-854.
;
_computing_structure_refinement 'SHELXL-2018/3 (Sheldrick, 2018)'
_computing_structure_solution
;
 SHELXT-2014
 Program for Crystal Structure Analysis (Release 2014-4)
 G. M. Sheldrick, Instit\"ut f\"ur Anorganische Chemie der Universit\"at,
 Tammanstrasse 4, D-3400 G\"ottingen, Germany.
 G. M. Sheldrick, Acta. Cryst., 2015, A71, 3 - 8
;
_diffrn_ambient_temperature 130(2)
_diffrn_detector_area_resol_mean 16.3560
_diffrn_measured_fraction_theta_full 1.000
_diffrn_measured_fraction_theta_max 0.941
_diffrn_measurement_device_type 'Xcalibur, Sapphire3, Gemini'
_diffrn_measurement_method '\w scans'
_diffrn_radiation_type MoK\a
_diffrn_radiation_wavelength 0.71073
_diffrn_reflns_av_R_equivalents 0.0390
_diffrn_reflns_av_unetI/netI 0.0358
_diffrn_reflns_Laue_measured_fraction_full 1.000
_diffrn_reflns_Laue_measured_fraction_max 0.941
_diffrn_reflns_limit_h_max 30
_diffrn_reflns_limit_h_min -32
_diffrn_reflns_limit_k_max 12
_diffrn_reflns_limit_k_min -11
_diffrn_reflns_limit_l_max 37
_diffrn_reflns_limit_l_min -37
_diffrn_reflns_number 33854
_diffrn_reflns_point_group_measured_fraction_full 1.000
_diffrn_reflns_point_group_measured_fraction_max 0.941
_diffrn_reflns_theta_full 30.510
_diffrn_reflns_theta_max 32.307
_diffrn_reflns_theta_min 2.005
_diffrn_source 'fine-focus sealed X-ray tube'
_exptl_absorpt_coefficient_mu 0.210
_exptl_absorpt_correction_T_max 1.00000
_exptl_absorpt_correction_T_min 0.98460
_exptl_absorpt_correction_type multi-scan
_exptl_absorpt_process_details
;
CrysAlisPro 1.171.38.43 (Rigaku Oxford Diffraction, 2015)
Empirical absorption correction using spherical harmonics,
 implemented in SCALE3 ABSPACK scaling algorithm.
;
_exptl_crystal_colour 'clear colourless'
_exptl_crystal_density_diffrn 1.132
_exptl_crystal_description prism
_exptl_crystal_F_000 1536
_exptl_crystal_size_max 0.40
_exptl_crystal_size_mid 0.30
_exptl_crystal_size_min 0.20
_refine_diff_density_max 0.321
_refine_diff_density_min -0.266
_refine_diff_density_rms 0.049
_refine_ls_extinction_method none
_refine_ls_goodness_of_fit_ref 1.028
_refine_ls_hydrogen_treatment refall
_refine_ls_matrix_type full
_refine_ls_number_parameters 333
_refine_ls_number_reflns 7032
_refine_ls_number_restraints 0
_refine_ls_restrained_S_all 1.028
_refine_ls_R_factor_all 0.0610
_refine_ls_R_factor_gt 0.0430
_refine_ls_shift/su_max 0.001
_refine_ls_shift/su_mean 0.000
_refine_ls_structure_factor_coef Fsqd
_refine_ls_weighting_details 'w=1/[\s^2^(Fo^2^)+(0.0403P)^2^+2.5148P] where P=(Fo^2^+2Fc^2^)/3'
_refine_ls_weighting_scheme calc
_refine_ls_wR_factor_gt 0.0930
_refine_ls_wR_factor_ref 0.1010
_reflns_Friedel_coverage 0.000
_reflns_number_gt 5538
_reflns_number_total 7032
_reflns_threshold_expression 'I > 2\s(I)'
_cod_data_source_file jo0c01317_si_002.cif
_cod_data_source_block comp1_x2529fin
_cod_original_sg_symbol_H-M 'C 2/c'
_cod_database_code 4038867
_shelx_shelxl_version_number 2018/3
_shelx_space_group_comment
;
The symmetry employed for this shelxl refinement is uniquely defined
by the following loop, which should always be used as a source of
symmetry information in preference to the above space-group names.
They are only intended as comments.
;

loop_
_space_group_symop_operation_xyz
'x, y, z'
'-x, y, -z+1/2'
'x+1/2, y+1/2, z'
'-x+1/2, y+1/2, -z+1/2'
'-x, -y, -z'
'x, -y, z-1/2'
'-x+1/2, -y+1/2, -z'
'x+1/2, -y+1/2, z-1/2'

loop_
_atom_site_label
_atom_site_type_symbol
_atom_site_fract_x
_atom_site_fract_y
_atom_site_fract_z
_atom_site_U_iso_or_equiv
_atom_site_adp_type
_atom_site_occupancy
_atom_site_site_symmetry_order
_atom_site_calc_flag
_atom_site_refinement_flags_posn
_atom_site_refinement_flags_adp
_atom_site_refinement_flags_occupancy
_atom_site_disorder_assembly
_atom_site_disorder_group
P1 P 0.33430(2) 0.63348(4) 0.17706(2) 0.02201(8) Uani 1 1 d . . . . .
P2 P 0.56066(2) 0.70437(4) 0.45059(2) 0.02226(8) Uani 1 1 d . . . . .
N1 N 0.36644(5) 0.84257(13) 0.10668(4) 0.0217(2) Uani 1 1 d . . . . .
C1 C 0.36112(6) 0.72354(17) 0.06223(5) 0.0241(2) Uani 1 1 d . . . . .
C2 C 0.31442(6) 0.81442(16) 0.12845(5) 0.0233(2) Uani 1 1 d . . . . .
C3 C 0.39743(6) 0.73042(17) 0.23828(6) 0.0253(2) Uani 1 1 d . . . . .
C4 C 0.42863(6) 0.61104(17) 0.28739(5) 0.0254(3) Uani 1 1 d . . . . .
C5 C 0.47393(6) 0.70148(17) 0.33952(5) 0.0247(2) Uani 1 1 d . . . . .
C6 C 0.50987(6) 0.58535(17) 0.38833(5) 0.0252(2) Uani 1 1 d . . . . .
C7 C 0.37041(7) 1.01779(17) 0.08999(7) 0.0321(3) Uani 1 1 d . . . . .
C8 C 0.40189(11) 1.1252(2) 0.14198(9) 0.0501(5) Uani 1 1 d . . . . .
C9 C 0.30511(10) 1.0903(3) 0.05049(10) 0.0535(5) Uani 1 1 d . . . . .
C10 C 0.26024(6) 0.64467(15) 0.19423(5) 0.0222(2) Uani 1 1 d . . . . .
C11 C 0.20241(6) 0.57924(16) 0.15478(6) 0.0265(3) Uani 1 1 d . . . . .
C12 C 0.14337(7) 0.58836(18) 0.16266(7) 0.0329(3) Uani 1 1 d . . . . .
C13 C 0.14105(7) 0.65921(18) 0.21092(7) 0.0349(3) Uani 1 1 d . . . . .
C14 C 0.19797(8) 0.72165(18) 0.25088(7) 0.0344(3) Uani 1 1 d . . . . .
C15 C 0.25705(7) 0.71580(17) 0.24266(6) 0.0284(3) Uani 1 1 d . . . . .
C16 C 0.59061(6) 0.54503(16) 0.50509(5) 0.0229(2) Uani 1 1 d . . . . .
C17 C 0.58050(7) 0.37401(17) 0.49738(6) 0.0293(3) Uani 1 1 d . . . . .
C18 C 0.60761(8) 0.26534(19) 0.54216(6) 0.0339(3) Uani 1 1 d . . . . .
C19 C 0.64538(7) 0.32506(19) 0.59493(6) 0.0311(3) Uani 1 1 d . . . . .
C20 C 0.65522(7) 0.49437(19) 0.60344(6) 0.0302(3) Uani 1 1 d . . . . .
C21 C 0.62769(6) 0.60287(18) 0.55886(6) 0.0270(3) Uani 1 1 d . . . . .
H1A H 0.3506(8) 0.615(2) 0.0737(7) 0.034(4) Uiso 1 1 d . . . . .
H1B H 0.3249(8) 0.7528(19) 0.0251(7) 0.031(4) Uiso 1 1 d . . . . .
H2A H 0.2703(8) 0.7922(19) 0.0979(7) 0.028(4) Uiso 1 1 d . . . . .
H2B H 0.3108(8) 0.912(2) 0.1495(7) 0.033(4) Uiso 1 1 d . . . . .
H3A H 0.4295(8) 0.772(2) 0.2241(7) 0.031(4) Uiso 1 1 d . . . . .
H3B H 0.3792(7) 0.8327(19) 0.2512(7) 0.028(4) Uiso 1 1 d . . . . .
H4A H 0.4527(8) 0.527(2) 0.2758(7) 0.032(4) Uiso 1 1 d . . . . .
H4B H 0.3945(8) 0.552(2) 0.2962(7) 0.033(4) Uiso 1 1 d . . . . .
H5A H 0.5051(8) 0.766(2) 0.3290(7) 0.035(4) Uiso 1 1 d . . . . .
H5B H 0.4464(8) 0.7803(19) 0.3506(7) 0.029(4) Uiso 1 1 d . . . . .
H6A H 0.5377(8) 0.508(2) 0.3770(7) 0.034(4) Uiso 1 1 d . . . . .
H6B H 0.4780(7) 0.5212(19) 0.3980(6) 0.028(4) Uiso 1 1 d . . . . .
H7 H 0.4002(7) 1.0174(19) 0.0688(7) 0.029(4) Uiso 1 1 d . . . . .
H8A H 0.4075(10) 1.239(3) 0.1316(9) 0.065(6) Uiso 1 1 d . . . . .
H8B H 0.4465(11) 1.075(3) 0.1659(10) 0.068(7) Uiso 1 1 d . . . . .
H8C H 0.3750(11) 1.131(3) 0.1650(9) 0.066(6) Uiso 1 1 d . . . . .
H9A H 0.3123(10) 1.197(3) 0.0367(9) 0.063(6) Uiso 1 1 d . . . . .
H9B H 0.2841(10) 1.020(3) 0.0156(9) 0.057(6) Uiso 1 1 d . . . . .
H9C H 0.2759(10) 1.102(3) 0.0703(9) 0.060(6) Uiso 1 1 d . . . . .
H11 H 0.2036(7) 0.5283(19) 0.1215(7) 0.031(4) Uiso 1 1 d . . . . .
H12 H 0.1044(9) 0.545(2) 0.1335(8) 0.042(5) Uiso 1 1 d . . . . .
H13 H 0.1014(9) 0.665(2) 0.2157(8) 0.045(5) Uiso 1 1 d . . . . .
H14 H 0.1967(8) 0.768(2) 0.2832(8) 0.041(5) Uiso 1 1 d . . . . .
H15 H 0.2947(8) 0.761(2) 0.2707(7) 0.039(5) Uiso 1 1 d . . . . .
H17 H 0.5534(8) 0.332(2) 0.4611(7) 0.037(4) Uiso 1 1 d . . . . .
H18 H 0.5998(9) 0.149(2) 0.5362(8) 0.044(5) Uiso 1 1 d . . . . .
H19 H 0.6631(8) 0.253(2) 0.6237(7) 0.036(4) Uiso 1 1 d . . . . .
H20 H 0.6808(8) 0.537(2) 0.6407(7) 0.036(4) Uiso 1 1 d . . . . .
H21 H 0.6341(8) 0.718(2) 0.5651(7) 0.032(4) Uiso 1 1 d . . . . .

loop_
_atom_site_aniso_label
_atom_site_aniso_U_11
_atom_site_aniso_U_22
_atom_site_aniso_U_33
_atom_site_aniso_U_23
_atom_site_aniso_U_13
_atom_site_aniso_U_12
P1 0.02304(15) 0.02368(16) 0.01979(15) 0.00196(12) 0.00856(12) 0.00249(11)
P2 0.02079(14) 0.02692(16) 0.02057(16) 0.00093(12) 0.00945(12) -0.00008(11)
N1 0.0231(5) 0.0240(5) 0.0211(5) 0.0016(4) 0.0117(4) 0.0024(4)
C1 0.0209(5) 0.0323(7) 0.0197(6) -0.0019(5) 0.0081(5) 0.0008(5)
C2 0.0225(5) 0.0277(6) 0.0225(6) 0.0044(5) 0.0116(5) 0.0053(5)
C3 0.0230(6) 0.0295(7) 0.0223(6) 0.0042(5) 0.0071(5) -0.0009(5)
C4 0.0227(6) 0.0295(6) 0.0224(6) 0.0028(5) 0.0064(5) 0.0007(5)
C5 0.0212(5) 0.0295(6) 0.0222(6) 0.0029(5) 0.0066(5) -0.0006(5)
C6 0.0226(6) 0.0292(6) 0.0223(6) 0.0015(5) 0.0067(5) 0.0005(5)
C7 0.0384(7) 0.0272(7) 0.0408(8) 0.0089(6) 0.0265(7) 0.0062(5)
C8 0.0721(13) 0.0285(8) 0.0653(13) -0.0082(8) 0.0436(11) -0.0075(8)
C9 0.0500(10) 0.0515(11) 0.0697(14) 0.0363(10) 0.0347(10) 0.0244(9)
C10 0.0261(6) 0.0201(5) 0.0216(6) 0.0029(4) 0.0105(5) 0.0002(4)
C11 0.0293(6) 0.0243(6) 0.0258(6) 0.0016(5) 0.0100(5) -0.0030(5)
C12 0.0268(6) 0.0302(7) 0.0399(8) 0.0063(6) 0.0106(6) -0.0037(5)
C13 0.0322(7) 0.0291(7) 0.0524(10) 0.0070(6) 0.0262(7) 0.0016(5)
C14 0.0431(8) 0.0300(7) 0.0410(9) -0.0021(6) 0.0283(7) -0.0010(6)
C15 0.0323(7) 0.0294(7) 0.0271(7) -0.0033(5) 0.0152(6) -0.0034(5)
C16 0.0203(5) 0.0309(6) 0.0202(6) 0.0013(5) 0.0107(5) -0.0001(4)
C17 0.0343(7) 0.0309(7) 0.0230(6) -0.0013(5) 0.0111(5) 0.0017(5)
C18 0.0440(8) 0.0298(7) 0.0306(7) 0.0027(6) 0.0171(6) 0.0039(6)
C19 0.0306(7) 0.0403(8) 0.0250(7) 0.0100(6) 0.0133(5) 0.0077(6)
C20 0.0262(6) 0.0421(8) 0.0222(6) 0.0028(5) 0.0090(5) -0.0044(5)
C21 0.0267(6) 0.0315(7) 0.0227(6) 0.0004(5) 0.0090(5) -0.0057(5)

loop_
_atom_type_symbol
_atom_type_description
_atom_type_scat_dispersion_real
_atom_type_scat_dispersion_imag
_atom_type_scat_source
P P 0.1023 0.0942 'International Tables Vol C Tables 4.2.6.8 and 6.1.1.4'
N N 0.0061 0.0033 'International Tables Vol C Tables 4.2.6.8 and 6.1.1.4'
C C 0.0033 0.0016 'International Tables Vol C Tables 4.2.6.8 and 6.1.1.4'
H H 0.0000 0.0000 'International Tables Vol C Tables 4.2.6.8 and 6.1.1.4'

loop_
_geom_angle_atom_site_label_1
_geom_angle_atom_site_label_2
_geom_angle_atom_site_label_3
_geom_angle
_geom_angle_site_symmetry_1
_geom_angle_site_symmetry_3
_geom_angle_publ_flag
C10 P1 C3 102.87(6) . . ?
C10 P1 C2 96.76(5) . . ?
C3 P1 C2 99.10(6) . . ?
C16 P2 C6 103.39(6) . . ?
C16 P2 C1 95.91(5) . 2_655 ?
C6 P2 C1 100.66(6) . 2_655 ?
C1 N1 C2 110.66(10) . . ?
C1 N1 C7 112.95(10) . . ?
C2 N1 C7 113.32(10) . . ?
N1 C1 P2 112.44(8) . 2_655 ?
N1 C1 H1A 107.9(10) . . ?
P2 C1 H1A 108.3(9) 2_655 . ?
N1 C1 H1B 113.1(9) . . ?
P2 C1 H1B 107.3(9) 2_655 . ?
H1A C1 H1B 107.6(13) . . ?
N1 C2 P1 110.98(8) . . ?
N1 C2 H2A 112.7(9) . . ?
P1 C2 H2A 107.5(9) . . ?
N1 C2 H2B 109.1(9) . . ?
P1 C2 H2B 107.5(10) . . ?
H2A C2 H2B 108.8(13) . . ?
C4 C3 P1 113.85(9) . . ?
C4 C3 H3A 111.4(10) . . ?
P1 C3 H3A 104.1(10) . . ?
C4 C3 H3B 110.1(9) . . ?
P1 C3 H3B 111.0(9) . . ?
H3A C3 H3B 106.0(13) . . ?
C5 C4 C3 111.86(11) . . ?
C5 C4 H4A 110.6(9) . . ?
C3 C4 H4A 108.0(10) . . ?
C5 C4 H4B 109.3(10) . . ?
C3 C4 H4B 110.6(9) . . ?
H4A C4 H4B 106.3(13) . . ?
C4 C5 C6 113.58(11) . . ?
C4 C5 H5A 107.6(10) . . ?
C6 C5 H5A 110.9(10) . . ?
C4 C5 H5B 107.0(9) . . ?
C6 C5 H5B 109.8(9) . . ?
H5A C5 H5B 107.8(13) . . ?
C5 C6 P2 110.96(9) . . ?
C5 C6 H6A 109.1(10) . . ?
P2 C6 H6A 110.1(9) . . ?
C5 C6 H6B 109.6(9) . . ?
P2 C6 H6B 108.1(9) . . ?
H6A C6 H6B 108.9(13) . . ?
N1 C7 C8 109.80(13) . . ?
N1 C7 C9 114.38(13) . . ?
C8 C7 C9 111.91(16) . . ?
N1 C7 H7 106.1(9) . . ?
C8 C7 H7 108.0(9) . . ?
C9 C7 H7 106.2(9) . . ?
C7 C8 H8A 110.6(13) . . ?
C7 C8 H8B 109.0(13) . . ?
H8A C8 H8B 110.1(17) . . ?
C7 C8 H8C 112.5(13) . . ?
H8A C8 H8C 106.5(17) . . ?
H8B C8 H8C 108.0(18) . . ?
C7 C9 H9A 110.1(13) . . ?
C7 C9 H9B 112.4(11) . . ?
H9A C9 H9B 104.4(17) . . ?
C7 C9 H9C 109.1(12) . . ?
H9A C9 H9C 110.2(17) . . ?
H9B C9 H9C 110.6(17) . . ?
C15 C10 C11 117.93(12) . . ?
C15 C10 P1 125.32(10) . . ?
C11 C10 P1 116.73(10) . . ?
C12 C11 C10 121.14(13) . . ?
C12 C11 H11 119.5(9) . . ?
C10 C11 H11 119.3(9) . . ?
C11 C12 C13 120.18(14) . . ?
C11 C12 H12 118.0(11) . . ?
C13 C12 H12 121.8(10) . . ?
C14 C13 C12 119.49(13) . . ?
C14 C13 H13 121.0(12) . . ?
C12 C13 H13 119.5(12) . . ?
C13 C14 C15 120.54(14) . . ?
C13 C14 H14 119.7(11) . . ?
C15 C14 H14 119.7(11) . . ?
C14 C15 C10 120.69(14) . . ?
C14 C15 H15 118.0(11) . . ?
C10 C15 H15 121.3(11) . . ?
C17 C16 C21 118.13(12) . . ?
C17 C16 P2 125.99(10) . . ?
C21 C16 P2 115.87(10) . . ?
C18 C17 C16 120.32(13) . . ?
C18 C17 H17 120.1(10) . . ?
C16 C17 H17 119.6(10) . . ?
C19 C18 C17 120.62(14) . . ?
C19 C18 H18 120.2(11) . . ?
C17 C18 H18 119.2(11) . . ?
C20 C19 C18 119.79(13) . . ?
C20 C19 H19 120.4(11) . . ?
C18 C19 H19 119.8(11) . . ?
C19 C20 C21 119.57(13) . . ?
C19 C20 H20 120.2(10) . . ?
C21 C20 H20 120.3(10) . . ?
C20 C21 C16 121.55(13) . . ?
C20 C21 H21 119.1(10) . . ?
C16 C21 H21 119.4(10) . . ?

loop_
_geom_bond_atom_site_label_1
_geom_bond_atom_site_label_2
_geom_bond_distance
_geom_bond_site_symmetry_2
_geom_bond_publ_flag
P1 C10 1.8352(12) . ?
P1 C3 1.8359(14) . ?
P1 C2 1.8590(13) . ?
P2 C16 1.8288(13) . ?
P2 C6 1.8396(14) . ?
P2 C1 1.8676(12) 2_655 ?
N1 C1 1.4608(16) . ?
N1 C2 1.4625(15) . ?
N1 C7 1.4824(16) . ?
C1 H1A 0.977(16) . ?
C1 H1B 1.015(16) . ?
C2 H2A 1.007(16) . ?
C2 H2B 0.969(16) . ?
C3 C4 1.5284(18) . ?
C3 H3A 0.964(16) . ?
C3 H3B 1.021(15) . ?
C4 C5 1.5218(18) . ?
C4 H4A 0.968(16) . ?
C4 H4B 0.983(16) . ?
C5 C6 1.5253(18) . ?
C5 H5A 0.973(17) . ?
C5 H5B 0.986(16) . ?
C6 H6A 0.985(16) . ?
C6 H6B 0.971(15) . ?
C7 C8 1.523(2) . ?
C7 C9 1.527(2) . ?
C7 H7 0.994(16) . ?
C8 H8A 0.98(2) . ?
C8 H8B 1.02(2) . ?
C8 H8C 0.98(2) . ?
C9 H9A 0.96(2) . ?
C9 H9B 1.01(2) . ?
C9 H9C 0.96(2) . ?
C10 C15 1.3956(18) . ?
C10 C11 1.3962(18) . ?
C11 C12 1.3834(19) . ?
C11 H11 0.958(16) . ?
C12 C13 1.383(2) . ?
C12 H12 0.966(18) . ?
C13 C14 1.380(2) . ?
C13 H13 0.923(18) . ?
C14 C15 1.3873(19) . ?
C14 H14 0.919(18) . ?
C15 H15 0.942(18) . ?
C16 C17 1.3927(19) . ?
C16 C21 1.3961(18) . ?
C17 C18 1.389(2) . ?
C17 H17 0.961(17) . ?
C18 C19 1.385(2) . ?
C18 H18 0.953(18) . ?
C19 C20 1.380(2) . ?
C19 H19 0.905(17) . ?
C20 C21 1.3858(19) . ?
C20 H20 0.976(17) . ?
C21 H21 0.943(16) . ?
